data_2300053
loop_
_publ_author_name
'Kusz, Joachim'
'Spiering, Hartmut'
'G\"utlich, Philipp'

_publ_section_title
;
 The deformation tensor \e of the spin transition in the mixed crystal
 [Fe~0.46~Zn~0.54~(ptz)~6~](BF~4~)~2~
;
_journal_issue 4
_journal_name_full 'Journal of Applied Crystallography'
_journal_page_first 589
_journal_page_last 595
_journal_paper_doi 10.1107/S0021889804011720
_journal_volume 37
_journal_year 2004
_chemical_formula_moiety 'C24 H48  N24 Fe, 2(B F2)'
_chemical_formula_sum 'C24 H48 B2 F8 Fe N24'
_chemical_formula_weight 902.33
_chemical_name_systematic
;
 ?
;
_space_group_IT_number 148
_symmetry_cell_setting hexagonal
_symmetry_space_group_name_Hall '-R 3'
_symmetry_space_group_name_H-M 'R -3 :H'
_atom_sites_solution_hydrogens geom
_atom_sites_solution_primary direct
_atom_sites_solution_secondary difmap
_audit_creation_method SHELXL
_cell_angle_alpha 90.000(5)
_cell_angle_beta 90.000(5)
_cell_angle_gamma 120.000(5)
_cell_formula_units_Z 3
_cell_length_a 10.701(2)
_cell_length_b 10.701(2)
_cell_length_c 31.900(8)
_cell_measurement_reflns_used 60
_cell_measurement_temperature 10.0(10)
_cell_measurement_theta_max 40
_cell_measurement_theta_min 30
_cell_volume 3163.5(12)
_computing_cell_refinement 'STADI4 (Stoe, 1995)'
_computing_data_collection 'CrysAlis (Oxford Diffraction, 2002)'
_computing_data_reduction 'CrysAlis (Oxford Diffraction, 2002)'
_computing_molecular_graphics 'PLATON (Spek,2003)'
_computing_publication_material 'PLATON (Spek,2003)'
_computing_structure_refinement 'SHELXL-93 (Sheldrick, 1993)'
_computing_structure_solution 'SHELXS-86 (Sheldrick, 1990)'
_diffrn_ambient_temperature 10.0(10)
_diffrn_measurement_device 'CCD-Kuma Difraction'
_diffrn_measurement_method \f-scan
_diffrn_radiation_monochromator graphite
_diffrn_radiation_source 'fine-focus rotating anode'
_diffrn_radiation_type MoK\a
_diffrn_radiation_wavelength 0.71073
_diffrn_reflns_av_R_equivalents 0.0632
_diffrn_reflns_av_sigmaI/netI 0.0376
_diffrn_reflns_limit_h_max 13
_diffrn_reflns_limit_h_min -8
_diffrn_reflns_limit_k_max 13
_diffrn_reflns_limit_k_min -13
_diffrn_reflns_limit_l_max 40
_diffrn_reflns_limit_l_min -39
_diffrn_reflns_number 9516
_diffrn_reflns_theta_max 27.79
_diffrn_reflns_theta_min 3.36
_diffrn_standards_interval_count 0
_diffrn_standards_interval_time 0
_diffrn_standards_number 0
_exptl_absorpt_coefficient_mu 0.445
_exptl_absorpt_correction_T_max 0.766
_exptl_absorpt_correction_T_min 0.732
_exptl_absorpt_correction_type multi-scan
_exptl_crystal_colour red
_exptl_crystal_density_diffrn 1.421
_exptl_crystal_density_method 'not measured'
_exptl_crystal_description plate
_exptl_crystal_F_000 1404
_exptl_crystal_size_max 0.7
_exptl_crystal_size_mid 0.5
_exptl_crystal_size_min 0.3
_refine_diff_density_max 0.316
_refine_diff_density_min -0.581
_refine_ls_extinction_method none
_refine_ls_goodness_of_fit_all 1.105
_refine_ls_goodness_of_fit_obs 1.176
_refine_ls_matrix_type full
_refine_ls_number_parameters 122
_refine_ls_number_reflns 1563
_refine_ls_number_restraints 0
_refine_ls_restrained_S_all 1.105
_refine_ls_restrained_S_obs 1.176
_refine_ls_R_factor_all 0.0446
_refine_ls_R_factor_obs 0.0359
_refine_ls_shift/esd_max 0.000
_refine_ls_shift/esd_mean 0.000
_refine_ls_structure_factor_coef Fsqd
_refine_ls_weighting_details 'w=1/[\s^2^(Fo^2^)+(0.0368P)^2^+5.8158P] where P=(Fo^2^+2Fc^2^)/3'
_refine_ls_weighting_scheme calc
_refine_ls_wR_factor_all 0.0875
_refine_ls_wR_factor_obs 0.0851
_reflns_number_observed 1322
_reflns_number_total 1563
_reflns_observed_criterion >2sigma(I)
_cod_data_source_file ko5005.cif
_cod_data_source_block III
_cod_depositor_comments
;
The following automatic conversions were performed:

'_refine_ls_weighting_scheme' value 'calc
w=1/[\s^2^(Fo^2^)+(0.0368P)^2^+5.8158P] where P=(Fo^2^+2Fc^2^)/3' was
changed to 'calc'. New tag '_refine_ls_weighting_details' was
created. The value of the new tag was set to
'w=1/[\s^2^(Fo^2^)+(0.0368P)^2^+5.8158P] where P=(Fo^2^+2Fc^2^)/3'.

Automatic conversion script
Id: cif_fix_values 3143 2015-03-26 13:38:13Z robertas 
;
_cod_original_sg_symbol_H-M 'R -3'
_cod_database_code 2300053

loop_
_symmetry_equiv_pos_as_xyz
'x, y, z'
'-y, x-y, z'
'-x+y, -x, z'
'x+2/3, y+1/3, z+1/3'
'-y+2/3, x-y+1/3, z+1/3'
'-x+y+2/3, -x+1/3, z+1/3'
'x+1/3, y+2/3, z+2/3'
'-y+1/3, x-y+2/3, z+2/3'
'-x+y+1/3, -x+2/3, z+2/3'
'-x, -y, -z'
'y, -x+y, -z'
'x-y, x, -z'
'-x+2/3, -y+1/3, -z+1/3'
'y+2/3, -x+y+1/3, -z+1/3'
'x-y+2/3, x+1/3, -z+1/3'
'-x+1/3, -y+2/3, -z+2/3'
'y+1/3, -x+y+2/3, -z+2/3'
'x-y+1/3, x+2/3, -z+2/3'

loop_
_atom_site_aniso_label
_atom_site_aniso_U_11
_atom_site_aniso_U_22
_atom_site_aniso_U_33
_atom_site_aniso_U_12
_atom_site_aniso_U_13
_atom_site_aniso_U_23
Fe1 0.0049(2) 0.0049(2) 0.0058(3) 0.00247(10) 0.000 0.000
N4 0.0046(6) 0.0076(7) 0.0059(6) 0.0024(6) 0.0004(5) -0.0005(5)
C1 0.0070(8) 0.0073(8) 0.0064(7) 0.0034(7) 0.0010(6) -0.0005(6)
N3 0.0078(7) 0.0095(7) 0.0090(6) 0.0052(6) -0.0015(5) 0.0000(5)
N2 0.0080(7) 0.0064(7) 0.0106(6) 0.0029(6) -0.0006(5) 0.0001(5)
N1 0.0071(7) 0.0063(7) 0.0070(6) 0.0034(6) 0.0011(5) 0.0001(5)
C4 0.0139(9) 0.0131(9) 0.0103(8) 0.0062(7) 0.0025(6) 0.0012(6)
C2 0.0091(8) 0.0070(8) 0.0101(7) 0.0045(7) -0.0002(6) 0.0007(6)
C3 0.0121(8) 0.0093(8) 0.0085(7) 0.0055(7) 0.0009(6) 0.0027(6)
F2 0.0136(5) 0.0078(5) 0.0128(5) 0.0054(4) -0.0018(4) 0.0014(4)
F1 0.0139(5) 0.0139(5) 0.0070(7) 0.0069(3) 0.000 0.000
B 0.0071(9) 0.0071(9) 0.0083(13) 0.0035(5) 0.000 0.000

loop_
_atom_site_label
_atom_site_fract_x
_atom_site_fract_y
_atom_site_fract_z
_atom_site_U_iso_or_equiv
_atom_site_thermal_displace_type
_atom_site_calc_flag
_atom_site_refinement_flags
_atom_site_occupancy
_atom_site_disorder_group
_atom_site_type_symbol
Fe1 0.0000 0.0000 0.0000 0.0052(2) Uani d S 1 . Fe
N4 0.04737(14) -0.12355(14) 0.03562(4) 0.0063(3) Uani d . 1 . N
C1 -0.0194(2) -0.2659(2) 0.03935(5) 0.0069(3) Uani d . 1 . C
H1 -0.104(2) -0.336(2) 0.0255(6) 0.008(4) Uiso d . 1 . H
N3 0.16515(15) -0.07062(15) 0.06153(4) 0.0084(3) Uani d . 1 . N
N2 0.16943(15) -0.17690(15) 0.07978(4) 0.0086(3) Uani d . 1 . N
N1 0.05403(14) -0.29931(14) 0.06613(4) 0.0068(3) Uani d . 1 . N
C4 -0.1091(2) -0.4528(2) 0.14330(5) 0.0127(4) Uani d . 1 . C
H6 -0.121(2) -0.480(2) 0.1736(7) 0.019(5) Uiso d . 1 . H
H7 -0.205(2) -0.524(2) 0.1291(6) 0.017(5) Uiso d . 1 . H
H8 -0.095(3) -0.354(3) 0.1394(7) 0.024(6) Uiso d . 1 . H
C2 0.0314(2) -0.4425(2) 0.07803(5) 0.0085(3) Uani d . 1 . C
H2 -0.059(2) -0.518(2) 0.0634(5) 0.008(5) Uiso d . 1 . H
H3 0.115(2) -0.450(2) 0.0672(5) 0.007(4) Uiso d . 1 . H
C3 0.0158(2) -0.4658(2) 0.12530(5) 0.0099(3) Uani d . 1 . C
H5 0.004(2) -0.559(2) 0.1295(6) 0.012(5) Uiso d . 1 . H
H4 0.104(2) -0.399(2) 0.1389(6) 0.006(4) Uiso d . 1 . H
F2 -0.03774(11) -0.13765(10) 0.33170(3) 0.0114(2) Uani d . 1 . F
F1 0.0000 0.0000 0.27326(5) 0.0116(4) Uani d S 1 . F
B 0.0000 0.0000 0.31716(9) 0.0075(6) Uani d S 1 . B

loop_
_atom_type_symbol
_atom_type_description
_atom_type_scat_dispersion_real
_atom_type_scat_dispersion_imag
_atom_type_scat_source
C C 0.0033 0.0016 'International Tables Vol C Tables 4.2.6.8 and 6.1.1.4'
H H 0.0000 0.0000 'International Tables Vol C Tables 4.2.6.8 and 6.1.1.4'
N N 0.0061 0.0033 'International Tables Vol C Tables 4.2.6.8 and 6.1.1.4'
B B 0.0013 0.0007 'International Tables Vol C Tables 4.2.6.8 and 6.1.1.4'
F F 0.0171 0.0103 'International Tables Vol C Tables 4.2.6.8 and 6.1.1.4'
Fe Fe 0.3463 0.8444 'International Tables Vol C Tables 4.2.6.8 and 6.1.1.4'

loop_
_geom_angle_atom_site_label_1
_geom_angle_atom_site_label_2
_geom_angle_atom_site_label_3
_geom_angle_site_symmetry_1
_geom_angle_site_symmetry_3
_geom_angle
N4 Fe1 N4 2 11 180.0
N4 Fe1 N4 2 12 89.33(5)
N4 Fe1 N4 11 12 90.67(5)
N4 Fe1 N4 2 . 90.67(5)
N4 Fe1 N4 11 . 89.33(5)
N4 Fe1 N4 12 . 89.33(5)
N4 Fe1 N4 2 3 90.67(5)
N4 Fe1 N4 11 3 89.33(5)
N4 Fe1 N4 12 3 180.0
N4 Fe1 N4 . 3 90.67(5)
N4 Fe1 N4 2 10 89.33(5)
N4 Fe1 N4 11 10 90.67(5)
N4 Fe1 N4 12 10 90.67(5)
N4 Fe1 N4 . 10 180.0
N4 Fe1 N4 3 10 89.33(5)
C1 N4 N3 . . 106.08(13)
C1 N4 Fe1 . . 130.10(11)
N3 N4 Fe1 . . 123.81(10)
N4 C1 N1 . . 108.43(14)
N4 C1 H1 . . 128.1(12)
N1 C1 H1 . . 123.5(12)
N2 N3 N4 . . 109.64(13)
N3 N2 N1 . . 106.88(13)
C1 N1 N2 . . 108.96(13)
C1 N1 C2 . . 129.36(14)
N2 N1 C2 . . 121.42(13)
C3 C4 H6 . . 108.9(12)
C3 C4 H7 . . 111.5(12)
H6 C4 H7 . . 106.3(17)
C3 C4 H8 . . 111.8(14)
H6 C4 H8 . . 111.1(18)
H7 C4 H8 . . 107.2(18)
N1 C2 C3 . . 111.85(13)
N1 C2 H2 . . 107.9(11)
C3 C2 H2 . . 109.9(10)
N1 C2 H3 . . 107.7(11)
C3 C2 H3 . . 111.0(10)
H2 C2 H3 . . 108.3(15)
C4 C3 C2 . . 112.77(13)
C4 C3 H5 . . 112.4(12)
C2 C3 H5 . . 104.9(11)
C4 C3 H4 . . 110.1(11)
C2 C3 H4 . . 109.9(11)
H5 C3 H4 . . 106.6(16)
F2 B F2 2 . 109.57(12)
F2 B F2 2 3 109.57(12)
F2 B F2 . 3 109.57(12)
F2 B F1 2 . 109.38(12)
F2 B F1 . . 109.38(12)
F2 B F1 3 . 109.38(12)

loop_
_geom_bond_atom_site_label_1
_geom_bond_atom_site_label_2
_geom_bond_site_symmetry_2
_geom_bond_distance
_geom_bond_publ_flag
Fe1 N4 2 1.9915(13) ?
Fe1 N4 11 1.9915(13) ?
Fe1 N4 12 1.9915(13) ?
Fe1 N4 . 1.9915(13) ?
Fe1 N4 3 1.9915(13) ?
Fe1 N4 10 1.9915(13) ?
N4 C1 . 1.325(2) ?
N4 N3 . 1.371(2) ?
C1 N1 . 1.326(2) ?
C1 H1 . 0.95(2) ?
N3 N2 . 1.299(2) ?
N2 N1 . 1.346(2) ?
N1 C2 . 1.476(2) ?
C4 C3 . 1.524(2) ?
C4 H6 . 1.00(2) ?
C4 H7 . 1.03(2) ?
C4 H8 . 1.00(2) ?
C2 C3 . 1.524(2) ?
C2 H2 . 1.02(2) ?
C2 H3 . 0.99(2) ?
C3 H5 . 0.94(2) ?
C3 H4 . 0.96(2) ?
F2 B . 1.3975(14) ?
F1 B . 1.400(3) ?
B F2 2 1.3975(14) ?
B F2 3 1.3975(14) ?

loop_
_geom_torsion_atom_site_label_1
_geom_torsion_atom_site_label_2
_geom_torsion_atom_site_label_3
_geom_torsion_atom_site_label_4
_geom_torsion_site_symmetry_1
_geom_torsion
N4 Fe1 N4 C1 2 161.56(13)
N4 Fe1 N4 C1 11 -18.44(13)
N4 Fe1 N4 C1 12 -109.1(2)
N4 Fe1 N4 C1 3 70.9(2)
N4 Fe1 N4 C1 10 6.E1(8)
N4 Fe1 N4 N3 2 -19.91(12)
N4 Fe1 N4 N3 11 160.09(12)
N4 Fe1 N4 N3 12 69.41(9)
N4 Fe1 N4 N3 3 -110.59(9)
N4 Fe1 N4 N3 10 -12.E1(8)
N3 N4 C1 N1 . -0.3(2)
Fe1 N4 C1 N1 . 178.40(10)
C1 N4 N3 N2 . 0.5(2)
Fe1 N4 N3 N2 . -178.30(10)
N4 N3 N2 N1 . -0.5(2)
N4 C1 N1 N2 . 0.0(2)
N4 C1 N1 C2 . -174.17(14)
N3 N2 N1 C1 . 0.3(2)
N3 N2 N1 C2 . 175.04(13)
C1 N1 C2 C3 . -125.3(2)
N2 N1 C2 C3 . 61.1(2)
N1 C2 C3 C4 . 58.6(2)
